data_7058385
loop_
_publ_author_name
'Purkait, Rakesh'
'Sinha, Chittaranjan'

_publ_section_title
;
 Solvent-tuned discriminant sensing of Al3+, Mg2+ and HF2&#x2212; by
 vanilinyl-picolinyl hydrazide Schiff base
;
_journal_issue 25
_journal_name_full 'New Journal of Chemistry'
_journal_page_first 9815
_journal_paper_doi 10.1039/C9NJ00325H
_journal_volume 43
_journal_year 2019
_chemical_formula_sum 'C14 H13 N3 O3'
_chemical_formula_weight 271.27
_space_group_crystal_system triclinic
_space_group_IT_number 2
_space_group_name_Hall '-P 1'
_space_group_name_H-M_alt 'P -1'
_symmetry_space_group_name_Hall '-P 1'
_symmetry_space_group_name_H-M 'P -1'
_atom_sites_solution_hydrogens geom
_audit_creation_method SHELXL-2016/6
_audit_update_record
;
2018-08-22 deposited with the CCDC.    2019-05-12 downloaded from the CCDC.
;
_cell_angle_alpha 77.91
_cell_angle_beta 62.76
_cell_angle_gamma 62.76
_cell_formula_units_Z 8
_cell_length_a 13.956(9)
_cell_length_b 15.246(7)
_cell_length_c 15.246(7)
_cell_measurement_reflns_used 3844
_cell_measurement_temperature 296(2)
_cell_measurement_theta_max 23.25
_cell_measurement_theta_min 2.79
_cell_volume 2564(2)
_computing_cell_refinement 'Bruker SAINT'
_computing_data_collection 'Bruker APEX2'
_computing_data_reduction 'Bruker SAINT'
_computing_molecular_graphics 'Bruker SHELXTL'
_computing_publication_material 'Bruker SHELXTL'
_computing_structure_refinement 'SHELXL-2016/6 (Sheldrick, 2016)'
_computing_structure_solution 'SHELXT 2014/5 (Sheldrick, 2014)'
_diffrn_ambient_temperature 296(2)
_diffrn_measured_fraction_theta_full 0.986
_diffrn_measured_fraction_theta_max 0.986
_diffrn_measurement_device_type 'Bruker APEX-II CCD'
_diffrn_measurement_method '\f and \w scans'
_diffrn_radiation_type MoK\a
_diffrn_radiation_wavelength 0.71073
_diffrn_reflns_av_R_equivalents 0.0645
_diffrn_reflns_av_unetI/netI 0.2692
_diffrn_reflns_Laue_measured_fraction_full 0.986
_diffrn_reflns_Laue_measured_fraction_max 0.986
_diffrn_reflns_limit_h_max 15
_diffrn_reflns_limit_h_min -15
_diffrn_reflns_limit_k_max 17
_diffrn_reflns_limit_k_min -16
_diffrn_reflns_limit_l_max 17
_diffrn_reflns_limit_l_min -17
_diffrn_reflns_number 33720
_diffrn_reflns_point_group_measured_fraction_full 0.986
_diffrn_reflns_point_group_measured_fraction_max 0.986
_diffrn_reflns_theta_full 24.998
_diffrn_reflns_theta_max 24.998
_diffrn_reflns_theta_min 1.502
_exptl_absorpt_coefficient_mu 0.102
_exptl_absorpt_correction_type none
_exptl_crystal_colour yellow
_exptl_crystal_density_diffrn 1.406
_exptl_crystal_description needle
_exptl_crystal_F_000 1136.0
_refine_diff_density_max 0.333
_refine_diff_density_min -0.404
_refine_diff_density_rms 0.071
_refine_ls_extinction_coef 0.006(2)
_refine_ls_extinction_expression Fc^*^=kFc[1+0.001xFc^2^\l^3^/sin(2\q)]^-1/4^
_refine_ls_extinction_method 'SHELXL-2016/6 (Sheldrick 2016)'
_refine_ls_goodness_of_fit_ref 0.915
_refine_ls_hydrogen_treatment constr
_refine_ls_matrix_type full
_refine_ls_number_parameters 730
_refine_ls_number_reflns 7516
_refine_ls_number_restraints 0
_refine_ls_restrained_S_all 0.915
_refine_ls_R_factor_all 0.1780
_refine_ls_R_factor_gt 0.1076
_refine_ls_shift/su_max 0.001
_refine_ls_shift/su_mean 0.000
_refine_ls_structure_factor_coef Fsqd
_refine_ls_weighting_details 'w=1/[\s^2^(Fo^2^)+(0.0902P)^2^] where P=(Fo^2^+2Fc^2^)/3'
_refine_ls_weighting_scheme calc
_refine_ls_wR_factor_gt 0.2497
_refine_ls_wR_factor_ref 0.3265
_reflns_Friedel_coverage 0.000
_reflns_number_gt 2718
_reflns_number_total 7617
_reflns_threshold_expression 'I > 2\s(I)'
_cod_data_source_file c9nj00325h2.cif
_cod_data_source_block RP0003_a
_cod_depositor_comments 'Adding full bibliography for 7058385.cif.'
_cod_database_code 7058385
_shelx_shelxl_version_number 2016/6
_shelx_space_group_comment
;
The symmetry employed for this shelxl refinement is uniquely defined
by the following loop, which should always be used as a source of
symmetry information in preference to the above space-group names.
They are only intended as comments.
;

loop_
_space_group_symop_operation_xyz
'x, y, z'
'-x, -y, -z'

loop_
_atom_site_label
_atom_site_type_symbol
_atom_site_fract_x
_atom_site_fract_y
_atom_site_fract_z
_atom_site_U_iso_or_equiv
_atom_site_adp_type
_atom_site_occupancy
_atom_site_site_symmetry_order
_atom_site_calc_flag
_atom_site_refinement_flags_posn
_atom_site_refinement_flags_adp
O6 O 0.2273(4) 0.5962(3) 0.6339(3) 0.0877(15) Uani 1 1 d . .
O8 O 0.0310(3) 0.8719(3) 0.8988(3) 0.0926(15) Uani 1 1 d . .
H8 H 0.099251 0.835403 0.891526 0.139 Uiso 1 1 calc R U
O12 O 0.8606(4) 0.8657(3) 0.5963(3) 0.0917(15) Uani 1 1 d . .
O9 O 0.4573(3) 0.9038(3) 0.8648(3) 0.0893(14) Uani 1 1 d . .
O10 O 0.4029(3) 0.8992(4) 0.6287(3) 0.0916(15) Uani 1 1 d . .
H10 H 0.430889 0.905498 0.662800 0.137 Uiso 1 1 calc R U
O7 O 0.3230(3) 0.6346(3) 0.9043(3) 0.0899(15) Uani 1 1 d . .
O5 O -0.0703(4) 0.6010(3) 0.8712(3) 0.0880(14) Uani 1 1 d . .
H5 H -0.010543 0.609925 0.834172 0.132 Uiso 1 1 calc R U
O4 O 0.4907(4) 0.8769(3) 0.2942(3) 0.0966(15) Uani 1 1 d . .
O11 O 0.8040(4) 0.6291(3) 0.6026(3) 0.0922(15) Uani 1 1 d . .
H11 H 0.775859 0.632725 0.564456 0.138 Uiso 1 1 calc R U
O2 O -0.2147(4) 1.2055(3) 0.8764(3) 0.1026(16) Uani 1 1 d . .
O1 O -0.3394(4) 0.6241(3) 1.2052(3) 0.0973(16) Uani 1 1 d . .
O3 O 0.8661(4) 0.2948(3) 0.6240(3) 0.1001(16) Uani 1 1 d . .
N11 N 0.9957(4) 0.7295(4) 0.6331(3) 0.0754(15) Uani 1 1 d . .
H11A H 1.055758 0.704541 0.647582 0.091 Uiso 1 1 calc R U
N10 N 0.9494(4) 0.6698(4) 0.6269(3) 0.0791(16) Uani 1 1 d . .
N5 N 0.3583(4) 0.7714(4) 0.8666(3) 0.0781(15) Uani 1 1 d . .
H5A H 0.408061 0.796040 0.852570 0.094 Uiso 1 1 calc R U
N4 N 0.2465(4) 0.8307(4) 0.8727(3) 0.0778(16) Uani 1 1 d . .
N6 N 0.5738(4) 0.6692(4) 0.8600(4) 0.0848(17) Uani 1 1 d . .
N8 N 0.6287(4) 0.8675(3) 0.7281(4) 0.0779(15) Uani 1 1 d . .
H8A H 0.702747 0.855208 0.702677 0.093 Uiso 1 1 calc R U
N3 N 0.4331(4) 0.6401(4) 0.6690(4) 0.0819(17) Uani 1 1 d . .
N7 N 0.5772(4) 0.8719(3) 0.6700(4) 0.0741(15) Uani 1 1 d . .
N1 N 0.1186(4) 0.6275(3) 0.8300(4) 0.0783(16) Uani 1 1 d . .
N12 N 1.1036(5) 0.8314(4) 0.6387(4) 0.0844(17) Uani 1 1 d . .
N2 N 0.2262(4) 0.6334(3) 0.7713(3) 0.0783(16) Uani 1 1 d . .
H2 H 0.262613 0.646647 0.795866 0.094 Uiso 1 1 calc R U
N9 N 0.7430(5) 0.8601(4) 0.8304(4) 0.0848(17) Uani 1 1 d . .
C52 C 1.0053(5) 0.8821(5) 0.6257(4) 0.0733(19) Uani 1 1 d . .
C47 C 0.8681(5) 0.5342(5) 0.6164(4) 0.0693(18) Uani 1 1 d . .
C00R C 1.0059(5) 0.5771(5) 0.6401(4) 0.0747(19) Uani 1 1 d . .
H00R H 1.071795 0.555352 0.653637 0.090 Uiso 1 1 calc R U
C51 C 0.9474(5) 0.8262(5) 0.6166(4) 0.074(2) Uani 1 1 d . .
C24 C 0.5131(5) 0.6177(4) 0.8749(4) 0.0679(17) Uani 1 1 d . .
C18 C 0.0178(5) 0.9660(5) 0.8855(4) 0.0730(18) Uani 1 1 d . .
C34 C 0.4834(5) 0.8854(4) 0.5334(4) 0.0677(17) Uani 1 1 d . .
C19 C 0.1078(5) 0.9919(4) 0.8657(4) 0.0728(19) Uani 1 1 d . .
C46 C 0.8327(5) 0.4648(5) 0.6112(4) 0.0747(19) Uani 1 1 d . .
H46 H 0.767311 0.484420 0.597490 0.090 Uiso 1 1 calc R U
C48 C 0.9659(5) 0.5072(4) 0.6337(4) 0.0707(18) Uani 1 1 d . .
C10 C 0.3875(5) 0.6248(4) 0.6180(5) 0.0712(18) Uani 1 1 d . .
C6 C -0.0267(5) 0.6342(4) 0.9924(4) 0.0708(17) Uani 1 1 d . .
C45 C 0.8937(6) 0.3685(5) 0.6261(4) 0.078(2) Uani 1 1 d . .
C7 C -0.0966(5) 0.6153(4) 0.9654(4) 0.0704(18) Uani 1 1 d . .
C2 C -0.2028(5) 0.6104(4) 1.0358(4) 0.0733(19) Uani 1 1 d . .
H2A H -0.249202 0.596177 1.017423 0.088 Uiso 1 1 calc R U
C28 C 0.6832(5) 0.6208(5) 0.8546(4) 0.083(2) Uani 1 1 d . .
H28 H 0.725810 0.656444 0.846387 0.099 Uiso 1 1 calc R U
C9 C 0.2705(5) 0.6174(4) 0.6746(5) 0.0746(19) Uani 1 1 d . .
C16 C -0.1103(6) 1.1324(5) 0.8741(4) 0.083(2) Uani 1 1 d . .
C37 C 0.5636(5) 0.8826(4) 0.8267(5) 0.0741(19) Uani 1 1 d . .
C35 C 0.4432(5) 0.8891(4) 0.4650(4) 0.0720(18) Uani 1 1 d . .
H35 H 0.364684 0.901032 0.484152 0.086 Uiso 1 1 calc R U
C38 C 0.6284(5) 0.8758(4) 0.8808(5) 0.074(2) Uani 1 1 d . .
C25 C 0.5604(6) 0.5165(5) 0.8813(4) 0.085(2) Uani 1 1 d . .
H25 H 0.516334 0.482156 0.889517 0.102 Uiso 1 1 calc R U
C33 C 0.6000(5) 0.8649(4) 0.5084(4) 0.0724(18) Uani 1 1 d . .
C53 C 0.9571(5) 0.9833(5) 0.6188(4) 0.082(2) Uani 1 1 d . .
H53 H 0.887237 1.017039 0.610004 0.099 Uiso 1 1 calc R U
C27 C 0.7353(5) 0.5202(5) 0.8607(4) 0.0795(19) Uani 1 1 d . .
H27 H 0.813003 0.488467 0.854656 0.095 Uiso 1 1 calc R U
C22 C 0.2217(5) 0.9229(5) 0.8601(4) 0.082(2) Uani 1 1 d . .
H22 H 0.278834 0.945150 0.847082 0.099 Uiso 1 1 calc R U
C23 C 0.3894(5) 0.6741(5) 0.8826(4) 0.080(2) Uani 1 1 d . .
C17 C -0.0920(5) 1.0354(5) 0.8886(4) 0.080(2) Uani 1 1 d . .
H17 H -0.151277 1.016292 0.900234 0.096 Uiso 1 1 calc R U
C30 C 0.5231(6) 0.8744(4) 0.3665(4) 0.076(2) Uani 1 1 d . .
C26 C 0.6742(6) 0.4667(5) 0.8754(4) 0.088(2) Uani 1 1 d . .
H26 H 0.707863 0.398450 0.881362 0.106 Uiso 1 1 calc R U
C55 C 1.1142(6) 0.9817(5) 0.6380(4) 0.086(2) Uani 1 1 d . .
H55 H 1.154436 1.014609 0.641491 0.103 Uiso 1 1 calc R U
C3 C -0.2360(5) 0.6272(4) 1.1324(4) 0.076(2) Uani 1 1 d . .
C50 C 0.9914(6) 0.3397(5) 0.6437(5) 0.087(2) Uani 1 1 d . .
H50 H 1.034394 0.273305 0.652606 0.105 Uiso 1 1 calc R U
C56 C 1.1578(5) 0.8801(5) 0.6460(5) 0.088(2) Uani 1 1 d . .
H56 H 1.226400 0.845186 0.656581 0.106 Uiso 1 1 calc R U
C13 C 0.5973(5) 0.6384(4) 0.5200(5) 0.081(2) Uani 1 1 d . .
H13 H 0.670262 0.642169 0.488503 0.097 Uiso 1 1 calc R U
C49 C 1.0258(5) 0.4078(5) 0.6482(4) 0.085(2) Uani 1 1 d . .
H49 H 1.091724 0.387173 0.661443 0.102 Uiso 1 1 calc R U
C39 C 0.5766(6) 0.8799(5) 0.9833(5) 0.083(2) Uani 1 1 d . .
H39 H 0.499069 0.885872 1.018297 0.100 Uiso 1 1 calc R U
C20 C 0.0837(6) 1.0919(5) 0.8513(4) 0.093(2) Uani 1 1 d . .
H20 H 0.142563 1.111961 0.838637 0.112 Uiso 1 1 calc R U
C8 C 0.0839(5) 0.6394(4) 0.9229(5) 0.084(2) Uani 1 1 d . .
H8B H 0.129275 0.651183 0.944632 0.101 Uiso 1 1 calc R U
C4 C -0.1678(5) 0.6446(5) 1.1610(5) 0.086(2) Uani 1 1 d . .
H4 H -0.191482 0.653869 1.227383 0.103 Uiso 1 1 calc R U
C42 C 0.8012(6) 0.8551(5) 0.8792(5) 0.086(2) Uani 1 1 d . .
H42 H 0.879679 0.846147 0.843077 0.103 Uiso 1 1 calc R U
C54 C 1.0129(6) 1.0331(5) 0.6252(4) 0.086(2) Uani 1 1 d . .
H54 H 0.981964 1.101568 0.620777 0.103 Uiso 1 1 calc R U
C12 C 0.5488(5) 0.6250(4) 0.4680(5) 0.086(2) Uani 1 1 d . .
H12 H 0.587644 0.620138 0.399562 0.103 Uiso 1 1 calc R U
C21 C -0.0229(6) 1.1607(5) 0.8552(5) 0.091(2) Uani 1 1 d . .
H21 H -0.036540 1.226935 0.845030 0.110 Uiso 1 1 calc R U
C14 C 0.5370(5) 0.6464(4) 0.6192(5) 0.087(2) Uani 1 1 d . .
H14 H 0.570015 0.656769 0.654865 0.105 Uiso 1 1 calc R U
C36 C 0.6444(6) 0.8615(4) 0.5772(5) 0.082(2) Uani 1 1 d . .
H36 H 0.722815 0.851612 0.554686 0.099 Uiso 1 1 calc R U
C41 C 0.7552(6) 0.8620(4) 0.9811(5) 0.084(2) Uani 1 1 d . .
H41 H 0.800335 0.857934 1.012766 0.101 Uiso 1 1 calc R U
C40 C 0.6392(6) 0.8752(4) 1.0320(5) 0.091(2) Uani 1 1 d . .
H40 H 0.603331 0.881005 1.100376 0.109 Uiso 1 1 calc R U
C32 C 0.6749(6) 0.8515(5) 0.4076(5) 0.091(2) Uani 1 1 d . .
H32 H 0.753542 0.839775 0.387007 0.109 Uiso 1 1 calc R U
C11 C 0.4400(5) 0.6184(4) 0.5173(4) 0.0819(19) Uani 1 1 d . .
H11B H 0.404290 0.610010 0.482928 0.098 Uiso 1 1 calc R U
C31 C 0.6374(6) 0.8548(5) 0.3393(5) 0.093(2) Uani 1 1 d . .
H31 H 0.690467 0.843523 0.273222 0.111 Uiso 1 1 calc R U
C5 C -0.0646(5) 0.6484(4) 1.0925(5) 0.085(2) Uani 1 1 d . .
H5B H -0.018181 0.660672 1.112626 0.102 Uiso 1 1 calc R U
C44 C 0.7656(7) 0.3194(6) 0.6062(6) 0.120(3) Uani 1 1 d . .
H44A H 0.696611 0.365453 0.655277 0.180 Uiso 1 1 calc R U
H44B H 0.754861 0.260791 0.609329 0.180 Uiso 1 1 calc R U
H44C H 0.777215 0.348615 0.541989 0.180 Uiso 1 1 calc R U
C1 C -0.4140(6) 0.6073(6) 1.1789(5) 0.118(3) Uani 1 1 d . .
H1A H -0.444217 0.661408 1.139659 0.177 Uiso 1 1 calc R U
H1B H -0.478831 0.601871 1.237516 0.177 Uiso 1 1 calc R U
H1C H -0.369928 0.547312 1.141627 0.177 Uiso 1 1 calc R U
C29 C 0.3740(6) 0.8934(6) 0.3190(5) 0.114(3) Uani 1 1 d . .
H29A H 0.358302 0.839323 0.357959 0.171 Uiso 1 1 calc R U
H29B H 0.363404 0.898795 0.259863 0.171 Uiso 1 1 calc R U
H29C H 0.320231 0.953442 0.356198 0.171 Uiso 1 1 calc R U
C15 C -0.3077(6) 1.1811(6) 0.8932(6) 0.124(3) Uani 1 1 d . .
H15A H -0.280895 1.134685 0.844247 0.185 Uiso 1 1 calc R U
H15B H -0.373518 1.239619 0.889347 0.185 Uiso 1 1 calc R U
H15C H -0.331963 1.152256 0.957586 0.185 Uiso 1 1 calc R U

loop_
_atom_site_aniso_label
_atom_site_aniso_U_11
_atom_site_aniso_U_22
_atom_site_aniso_U_33
_atom_site_aniso_U_23
_atom_site_aniso_U_13
_atom_site_aniso_U_12
O6 0.069(3) 0.079(3) 0.096(3) -0.024(2) -0.010(2) -0.031(2)
O8 0.071(3) 0.072(3) 0.107(3) -0.003(2) -0.008(3) -0.036(2)
O12 0.067(3) 0.105(4) 0.085(3) -0.009(2) -0.002(2) -0.047(3)
O9 0.053(2) 0.090(3) 0.108(3) -0.025(2) -0.007(2) -0.033(2)
O10 0.067(3) 0.108(3) 0.069(3) -0.025(2) 0.010(2) -0.040(2)
O7 0.075(3) 0.099(3) 0.083(3) -0.005(2) -0.006(2) -0.052(3)
O5 0.083(3) 0.104(3) 0.065(3) -0.019(2) 0.001(2) -0.053(3)
O4 0.090(3) 0.108(3) 0.070(3) -0.020(2) -0.007(2) -0.042(3)
O11 0.081(3) 0.077(3) 0.097(4) -0.004(2) -0.020(2) -0.031(2)
O2 0.073(3) 0.082(3) 0.107(4) -0.008(2) -0.008(2) -0.023(3)
O1 0.070(3) 0.112(3) 0.076(3) -0.008(2) 0.009(2) -0.047(3)
O3 0.103(4) 0.078(3) 0.110(4) -0.007(2) -0.023(3) -0.049(3)
N11 0.064(3) 0.073(4) 0.079(3) -0.011(2) -0.008(2) -0.038(3)
N10 0.067(3) 0.089(4) 0.067(3) -0.016(3) 0.005(2) -0.048(3)
N5 0.046(3) 0.083(4) 0.083(3) -0.014(3) -0.002(2) -0.028(3)
N4 0.049(3) 0.087(4) 0.068(3) -0.012(3) 0.004(2) -0.028(3)
N6 0.056(3) 0.088(4) 0.084(4) -0.014(3) 0.001(3) -0.034(3)
N8 0.069(3) 0.089(4) 0.072(3) -0.014(3) -0.008(3) -0.045(3)
N3 0.057(3) 0.083(4) 0.075(4) -0.015(3) 0.009(3) -0.035(3)
N7 0.069(3) 0.067(3) 0.080(4) -0.015(3) -0.018(3) -0.030(3)
N1 0.061(3) 0.065(3) 0.082(4) -0.010(3) -0.003(3) -0.028(2)
N12 0.068(3) 0.079(4) 0.087(4) -0.018(3) -0.001(3) -0.039(3)
N2 0.057(3) 0.084(3) 0.076(3) -0.019(3) 0.003(2) -0.038(3)
N9 0.074(4) 0.091(4) 0.080(4) -0.014(3) -0.007(3) -0.046(3)
C52 0.048(3) 0.073(4) 0.068(4) -0.017(3) 0.013(3) -0.031(3)
C47 0.054(4) 0.073(4) 0.063(4) -0.011(3) 0.005(3) -0.036(3)
C00R 0.065(4) 0.083(5) 0.059(4) -0.013(3) 0.003(3) -0.040(4)
C51 0.046(3) 0.082(5) 0.069(4) -0.019(3) 0.011(3) -0.035(4)
C24 0.051(3) 0.081(4) 0.056(3) -0.009(3) 0.002(3) -0.035(3)
C18 0.061(4) 0.075(4) 0.058(4) -0.009(3) 0.006(3) -0.036(3)
C34 0.054(3) 0.067(4) 0.056(4) -0.023(3) 0.011(3) -0.029(3)
C19 0.049(3) 0.076(4) 0.059(4) -0.015(3) 0.011(3) -0.026(3)
C46 0.062(3) 0.075(4) 0.064(4) -0.014(3) 0.003(3) -0.033(3)
C48 0.060(4) 0.075(4) 0.053(3) -0.012(3) 0.011(3) -0.038(3)
C10 0.060(4) 0.058(4) 0.073(4) -0.020(3) -0.002(3) -0.024(3)
C6 0.059(3) 0.059(4) 0.075(4) -0.010(3) -0.010(3) -0.023(3)
C45 0.066(4) 0.073(5) 0.071(4) -0.010(3) 0.006(3) -0.040(4)
C7 0.064(4) 0.054(3) 0.073(4) -0.011(3) -0.007(3) -0.024(3)
C2 0.062(3) 0.055(3) 0.078(4) -0.011(3) -0.003(3) -0.026(3)
C28 0.064(4) 0.087(5) 0.082(4) -0.014(3) -0.001(3) -0.043(4)
C9 0.067(4) 0.053(4) 0.082(5) -0.011(3) -0.011(3) -0.024(3)
C16 0.067(4) 0.083(5) 0.063(4) -0.010(3) 0.007(3) -0.030(4)
C37 0.065(4) 0.066(4) 0.085(5) -0.011(3) -0.011(4) -0.037(3)
C35 0.060(3) 0.063(4) 0.067(4) -0.014(3) 0.000(3) -0.026(3)
C38 0.060(4) 0.062(4) 0.083(5) -0.021(3) 0.002(3) -0.034(3)
C25 0.086(5) 0.079(5) 0.078(4) -0.008(3) -0.007(3) -0.048(4)
C33 0.059(4) 0.061(4) 0.073(4) -0.014(3) 0.001(3) -0.029(3)
C53 0.064(4) 0.092(5) 0.075(4) -0.017(3) -0.003(3) -0.038(4)
C27 0.056(3) 0.087(5) 0.067(4) -0.008(3) -0.004(3) -0.025(3)
C22 0.072(4) 0.089(5) 0.061(4) -0.013(3) 0.006(3) -0.042(4)
C23 0.077(4) 0.093(5) 0.052(3) -0.012(3) 0.008(3) -0.052(4)
C17 0.063(4) 0.078(4) 0.071(4) -0.011(3) 0.006(3) -0.037(3)
C30 0.079(4) 0.071(4) 0.055(4) -0.020(3) 0.002(3) -0.034(3)
C26 0.075(4) 0.080(4) 0.075(4) -0.015(3) 0.002(3) -0.033(4)
C55 0.088(5) 0.088(5) 0.064(4) -0.024(3) 0.012(3) -0.056(4)
C3 0.066(4) 0.064(4) 0.068(4) -0.010(3) 0.002(3) -0.029(3)
C50 0.072(5) 0.066(4) 0.091(5) -0.008(3) -0.006(4) -0.027(4)
C56 0.067(4) 0.079(5) 0.104(5) -0.016(4) -0.010(3) -0.039(4)
C13 0.062(4) 0.068(4) 0.080(5) -0.007(3) 0.001(3) -0.029(3)
C49 0.067(4) 0.086(5) 0.074(4) -0.004(3) -0.009(3) -0.027(4)
C39 0.070(4) 0.090(5) 0.080(5) -0.014(3) -0.006(4) -0.045(4)
C20 0.079(5) 0.090(5) 0.082(4) -0.012(3) 0.008(3) -0.049(4)
C8 0.070(4) 0.065(4) 0.094(5) -0.008(3) -0.011(4) -0.030(3)
C4 0.072(4) 0.096(5) 0.076(4) -0.017(3) -0.004(3) -0.044(4)
C42 0.073(4) 0.094(5) 0.082(5) -0.020(4) -0.008(4) -0.043(4)
C54 0.067(4) 0.084(5) 0.082(5) -0.018(3) 0.000(3) -0.036(4)
C12 0.069(4) 0.078(4) 0.073(4) -0.007(3) 0.002(3) -0.029(3)
C21 0.077(4) 0.072(4) 0.096(5) -0.011(3) -0.002(4) -0.037(4)
C14 0.062(4) 0.095(5) 0.089(5) -0.015(3) -0.004(3) -0.041(4)
C36 0.074(4) 0.065(4) 0.087(5) -0.020(3) -0.004(4) -0.034(3)
C41 0.092(5) 0.069(4) 0.080(5) -0.012(3) -0.022(4) -0.034(4)
C40 0.089(5) 0.080(5) 0.079(5) -0.014(3) -0.004(4) -0.043(4)
C32 0.070(4) 0.091(5) 0.079(5) -0.022(4) 0.009(4) -0.039(4)
C11 0.082(4) 0.078(4) 0.074(4) -0.016(3) -0.015(3) -0.035(3)
C31 0.066(4) 0.096(5) 0.071(5) -0.019(4) 0.016(4) -0.036(4)
C5 0.085(4) 0.091(5) 0.079(4) -0.014(3) -0.020(3) -0.046(4)
C44 0.105(6) 0.125(7) 0.143(7) -0.017(5) -0.025(5) -0.077(5)
C1 0.067(4) 0.136(7) 0.123(6) 0.002(5) -0.004(4) -0.056(5)
C29 0.100(6) 0.151(7) 0.102(6) -0.009(5) -0.037(4) -0.062(5)
C15 0.074(5) 0.116(6) 0.153(7) -0.029(5) -0.022(5) -0.031(4)

loop_
_atom_type_symbol
_atom_type_description
_atom_type_scat_dispersion_real
_atom_type_scat_dispersion_imag
_atom_type_scat_source
C C 0.0033 0.0016 'International Tables Vol C Tables 4.2.6.8 and 6.1.1.4'
H H 0.0000 0.0000 'International Tables Vol C Tables 4.2.6.8 and 6.1.1.4'
N N 0.0061 0.0033 'International Tables Vol C Tables 4.2.6.8 and 6.1.1.4'
O O 0.0106 0.0060 'International Tables Vol C Tables 4.2.6.8 and 6.1.1.4'

loop_
_geom_angle_atom_site_label_1
_geom_angle_atom_site_label_2
_geom_angle_atom_site_label_3
_geom_angle
C18 O8 H8 109.5
C34 O10 H10 109.5
C7 O5 H5 109.5
C30 O4 C29 119.5(5)
C47 O11 H11 109.5
C16 O2 C15 119.3(5)
C3 O1 C1 119.1(5)
C45 O3 C44 118.4(6)
C51 N11 N10 120.0(6)
C51 N11 H11A 120.0
N10 N11 H11A 120.0
C00R N10 N11 114.8(6)
C23 N5 N4 119.2(5)
C23 N5 H5A 120.4
N4 N5 H5A 120.4
C22 N4 N5 115.8(5)
C24 N6 C28 118.1(5)
N7 N8 C37 120.0(5)
N7 N8 H8A 120.0
C37 N8 H8A 120.0
C10 N3 C14 117.6(6)
C36 N7 N8 115.5(6)
C8 N1 N2 113.2(6)
C52 N12 C56 118.6(6)
C9 N2 N1 116.7(6)
C9 N2 H2 121.6
N1 N2 H2 121.6
C42 N9 C38 118.5(6)
N12 C52 C53 122.5(6)
N12 C52 C51 117.6(6)
C53 C52 C51 119.8(7)
O11 C47 C48 120.8(6)
O11 C47 C46 117.8(6)
C48 C47 C46 121.4(6)
N10 C00R C48 119.5(7)
N10 C00R H00R 120.3
C48 C00R H00R 120.3
O12 C51 N11 122.5(6)
O12 C51 C52 122.8(7)
N11 C51 C52 114.7(7)
N6 C24 C25 122.5(6)
N6 C24 C23 117.1(6)
C25 C24 C23 120.4(6)
O8 C18 C19 122.5(6)
O8 C18 C17 115.4(5)
C19 C18 C17 122.0(6)
O10 C34 C35 116.2(5)
O10 C34 C33 120.9(7)
C35 C34 C33 122.8(5)
C18 C19 C20 117.0(6)
C18 C19 C22 123.6(6)
C20 C19 C22 119.3(6)
C45 C46 C47 119.7(7)
C45 C46 H46 120.1
C47 C46 H46 120.1
C47 C48 C49 116.8(6)
C47 C48 C00R 123.3(6)
C49 C48 C00R 119.8(7)
N3 C10 C11 122.9(6)
N3 C10 C9 117.3(6)
C11 C10 C9 119.8(7)
C7 C6 C5 117.9(5)
C7 C6 C8 123.4(6)
C5 C6 C8 118.7(6)
C46 C45 O3 124.6(7)
C46 C45 C50 120.0(6)
O3 C45 C50 115.4(7)
O5 C7 C6 123.6(5)
O5 C7 C2 115.2(6)
C6 C7 C2 121.2(6)
C3 C2 C7 117.9(6)
C3 C2 H2A 121.0
C7 C2 H2A 121.0
N6 C28 C27 122.2(6)
N6 C28 H28 118.9
C27 C28 H28 118.9
O6 C9 N2 126.4(6)
O6 C9 C10 121.1(6)
N2 C9 C10 112.5(7)
O2 C16 C21 116.3(6)
O2 C16 C17 122.4(6)
C21 C16 C17 121.2(7)
O9 C37 N8 121.7(7)
O9 C37 C38 123.5(6)
N8 C37 C38 114.8(5)
C34 C35 C30 118.1(6)
C34 C35 H35 121.0
C30 C35 H35 121.0
N9 C38 C39 120.1(7)
N9 C38 C37 118.6(6)
C39 C38 C37 121.2(6)
C24 C25 C26 119.0(6)
C24 C25 H25 120.5
C26 C25 H25 120.5
C34 C33 C32 115.6(7)
C34 C33 C36 124.3(5)
C32 C33 C36 120.0(6)
C54 C53 C52 119.0(7)
C54 C53 H53 120.5
C52 C53 H53 120.5
C26 C27 C28 120.1(6)
C26 C27 H27 120.0
C28 C27 H27 120.0
N4 C22 C19 120.8(6)
N4 C22 H22 119.6
C19 C22 H22 119.6
O7 C23 N5 123.8(7)
O7 C23 C24 122.1(6)
N5 C23 C24 114.0(6)
C16 C17 C18 118.2(6)
C16 C17 H17 120.9
C18 C17 H17 120.9
C31 C30 O4 117.2(6)
C31 C30 C35 120.8(8)
O4 C30 C35 121.9(7)
C27 C26 C25 118.0(6)
C27 C26 H26 121.0
C25 C26 H26 121.0
C54 C55 C56 119.7(7)
C54 C55 H55 120.1
C56 C55 H55 120.1
C4 C3 C2 121.9(5)
C4 C3 O1 117.0(6)
C2 C3 O1 121.0(7)
C49 C50 C45 120.0(7)
C49 C50 H50 120.0
C45 C50 H50 120.0
N12 C56 C55 121.2(7)
N12 C56 H56 119.4
C55 C56 H56 119.4
C12 C13 C14 118.2(6)
C12 C13 H13 120.9
C14 C13 H13 120.9
C50 C49 C48 122.0(7)
C50 C49 H49 119.0
C48 C49 H49 119.0
C40 C39 C38 119.9(6)
C40 C39 H39 120.1
C38 C39 H39 120.1
C21 C20 C19 121.9(6)
C21 C20 H20 119.1
C19 C20 H20 119.1
N1 C8 C6 118.9(6)
N1 C8 H8B 120.5
C6 C8 H8B 120.5
C3 C4 C5 119.8(6)
C3 C4 H4 120.1
C5 C4 H4 120.1
N9 C42 C41 125.1(6)
N9 C42 H42 117.4
C41 C42 H42 117.4
C55 C54 C53 118.9(7)
C55 C54 H54 120.5
C53 C54 H54 120.5
C13 C12 C11 119.6(6)
C13 C12 H12 120.2
C11 C12 H12 120.2
C20 C21 C16 119.7(6)
C20 C21 H21 120.2
C16 C21 H21 120.2
N3 C14 C13 123.9(7)
N3 C14 H14 118.0
C13 C14 H14 118.0
N7 C36 C33 120.6(6)
N7 C36 H36 119.7
C33 C36 H36 119.7
C40 C41 C42 115.9(7)
C40 C41 H41 122.0
C42 C41 H41 122.0
C39 C40 C41 120.3(7)
C39 C40 H40 119.8
C41 C40 H40 119.8
C31 C32 C33 122.6(7)
C31 C32 H32 118.7
C33 C32 H32 118.7
C10 C11 C12 117.8(7)
C10 C11 H11B 121.1
C12 C11 H11B 121.1
C32 C31 C30 120.0(6)
C32 C31 H31 120.0
C30 C31 H31 120.0
C4 C5 C6 121.2(7)
C4 C5 H5B 119.4
C6 C5 H5B 119.4
O3 C44 H44A 109.5
O3 C44 H44B 109.5
H44A C44 H44B 109.5
O3 C44 H44C 109.5
H44A C44 H44C 109.5
H44B C44 H44C 109.5
O1 C1 H1A 109.5
O1 C1 H1B 109.5
H1A C1 H1B 109.5
O1 C1 H1C 109.5
H1A C1 H1C 109.5
H1B C1 H1C 109.5
O4 C29 H29A 109.5
O4 C29 H29B 109.5
H29A C29 H29B 109.5
O4 C29 H29C 109.5
H29A C29 H29C 109.5
H29B C29 H29C 109.5
O2 C15 H15A 109.5
O2 C15 H15B 109.5
H15A C15 H15B 109.5
O2 C15 H15C 109.5
H15A C15 H15C 109.5
H15B C15 H15C 109.5

loop_
_geom_bond_atom_site_label_1
_geom_bond_atom_site_label_2
_geom_bond_distance
O6 C9 1.208(8)
O8 C18 1.343(6)
O8 H8 0.8200
O12 C51 1.234(8)
O9 C37 1.222(7)
O10 C34 1.355(6)
O10 H10 0.8200
O7 C23 1.216(7)
O5 C7 1.349(7)
O5 H5 0.8200
O4 C30 1.358(8)
O4 C29 1.400(8)
O11 C47 1.341(7)
O11 H11 0.8200
O2 C16 1.361(8)
O2 C15 1.409(8)
O1 C3 1.374(6)
O1 C1 1.407(9)
O3 C45 1.354(7)
O3 C44 1.416(9)
N11 C51 1.336(8)
N11 N10 1.373(6)
N11 H11A 0.8600
N10 C00R 1.291(7)
N5 C23 1.344(7)
N5 N4 1.367(7)
N5 H5A 0.8600
N4 C22 1.278(7)
N6 C24 1.322(7)
N6 C28 1.326(8)
N8 N7 1.349(7)
N8 C37 1.357(7)
N8 H8A 0.8600
N3 C10 1.316(8)
N3 C14 1.332(7)
N7 C36 1.284(7)
N1 C8 1.294(8)
N1 N2 1.387(6)
N12 C52 1.317(8)
N12 C56 1.327(8)
N2 C9 1.339(8)
N2 H2 0.8600
N9 C42 1.300(8)
N9 C38 1.344(7)
C52 C53 1.376(8)
C52 C51 1.476(9)
C47 C48 1.369(9)
C47 C46 1.385(8)
C00R C48 1.446(8)
C00R H00R 0.9300
C24 C25 1.374(8)
C24 C23 1.493(9)
C18 C19 1.371(8)
C18 C17 1.394(8)
C34 C35 1.373(9)
C34 C33 1.381(8)
C19 C20 1.395(8)
C19 C22 1.423(8)
C46 C45 1.351(8)
C46 H46 0.9300
C48 C49 1.383(8)
C10 C11 1.367(8)
C10 C9 1.503(8)
C6 C7 1.370(8)
C6 C5 1.396(8)
C6 C8 1.446(7)
C45 C50 1.365(9)
C7 C2 1.403(7)
C2 C3 1.369(8)
C2 H2A 0.9300
C28 C27 1.368(8)
C28 H28 0.9300
C16 C21 1.365(9)
C16 C17 1.368(8)
C37 C38 1.439(9)
C35 C30 1.388(7)
C35 H35 0.9300
C38 C39 1.391(8)
C25 C26 1.379(9)
C25 H25 0.9300
C33 C32 1.401(8)
C33 C36 1.425(9)
C53 C54 1.354(8)
C53 H53 0.9300
C27 C26 1.351(8)
C27 H27 0.9300
C22 H22 0.9300
C17 H17 0.9300
C30 C31 1.348(9)
C26 H26 0.9300
C55 C54 1.352(9)
C55 C56 1.383(8)
C55 H55 0.9300
C3 C4 1.352(9)
C50 C49 1.352(9)
C50 H50 0.9300
C56 H56 0.9300
C13 C12 1.347(9)
C13 C14 1.353(8)
C13 H13 0.9300
C49 H49 0.9300
C39 C40 1.355(9)
C39 H39 0.9300
C20 C21 1.354(9)
C20 H20 0.9300
C8 H8B 0.9300
C4 C5 1.358(7)
C4 H4 0.9300
C42 C41 1.389(8)
C42 H42 0.9300
C54 H54 0.9300
C12 C11 1.394(8)
C12 H12 0.9300
C21 H21 0.9300
C14 H14 0.9300
C36 H36 0.9300
C41 C40 1.371(8)
C41 H41 0.9300
C40 H40 0.9300
C32 C31 1.346(10)
C32 H32 0.9300
C11 H11B 0.9300
C31 H31 0.9300
C5 H5B 0.9300
C44 H44A 0.9600
C44 H44B 0.9600
C44 H44C 0.9600
C1 H1A 0.9600
C1 H1B 0.9600
C1 H1C 0.9600
C29 H29A 0.9600
C29 H29B 0.9600
C29 H29C 0.9600
C15 H15A 0.9600
C15 H15B 0.9600
C15 H15C 0.9600
